data_1503579
loop_
_publ_author_name
'Laouiti, Anouar'
'Rammah, Mohamed M.'
'Rammah, Mohamed B.'
'Marrot, J\'erome'
'Couty, Fran\,cois'
'Evano, Gwilherm'

_publ_section_title
;
 Copper-catalyzed oxidative alkynylation of diaryl imines with terminal
 alkynes: a facile synthesis of ynimines.
;
_journal_issue 1
_journal_name_full 'Organic letters'
_journal_page_first 6
_journal_page_last 9
_journal_paper_doi 10.1021/ol2032152
_journal_volume 14
_journal_year 2012
_chemical_formula_sum 'C43 H32 F2 N2'
_chemical_formula_weight 614.71
_chemical_name_systematic
; 
 ? 
;
_space_group_IT_number 14
_symmetry_cell_setting monoclinic
_symmetry_space_group_name_Hall '-P 2yn'
_symmetry_space_group_name_H-M 'P 1 21/n 1'
_atom_sites_solution_hydrogens geom
_atom_sites_solution_primary direct
_atom_sites_solution_secondary difmap
_audit_creation_method SHELXL-97
_cell_angle_alpha 90.00
_cell_angle_beta 94.415(4)
_cell_angle_gamma 90.00
_cell_formula_units_Z 4
_cell_length_a 10.1859(8)
_cell_length_b 19.9122(19)
_cell_length_c 16.1404(15)
_cell_measurement_reflns_used 9891
_cell_measurement_temperature 150(2)
_cell_measurement_theta_max 24.84
_cell_measurement_theta_min 2.41
_cell_volume 3263.9(5)
_computing_cell_refinement 'Bruker SAINT'
_computing_data_collection 'Bruker APEX2'
_computing_data_reduction 'Bruker SAINT'
_computing_molecular_graphics 'Bruker SHELXTL'
_computing_publication_material 'Bruker SHELXTL'
_computing_structure_refinement 'SHELXL-97 (Sheldrick, 1997)'
_computing_structure_solution 'SHELXS-97 (Sheldrick, 1990)'
_diffrn_ambient_temperature 150(2)
_diffrn_detector_area_resol_mean 512x512
_diffrn_measured_fraction_theta_full 0.997
_diffrn_measured_fraction_theta_max 0.997
_diffrn_measurement_device_type 'Bruker APEX-II CCD'
_diffrn_measurement_method '\f and \w scans'
_diffrn_radiation_monochromator graphite
_diffrn_radiation_source 'fine-focus sealed tube'
_diffrn_radiation_type MoK\a
_diffrn_radiation_wavelength 0.71073
_diffrn_reflns_av_R_equivalents 0.0609
_diffrn_reflns_av_sigmaI/netI 0.0516
_diffrn_reflns_limit_h_max 13
_diffrn_reflns_limit_h_min -14
_diffrn_reflns_limit_k_max 28
_diffrn_reflns_limit_k_min -28
_diffrn_reflns_limit_l_max 22
_diffrn_reflns_limit_l_min -22
_diffrn_reflns_number 80140
_diffrn_reflns_theta_full 30.03
_diffrn_reflns_theta_max 30.03
_diffrn_reflns_theta_min 1.63
_diffrn_standards_number 0
_exptl_absorpt_coefficient_mu 0.080
_exptl_absorpt_correction_T_max 0.9952
_exptl_absorpt_correction_T_min 0.9841
_exptl_absorpt_correction_type multi-scan
_exptl_absorpt_process_details 'SADABS (Sheldrick, V2.10)'
_exptl_crystal_colour yellow
_exptl_crystal_density_diffrn 1.251
_exptl_crystal_density_method 'not measured'
_exptl_crystal_description parallelepiped
_exptl_crystal_F_000 1288
_exptl_crystal_size_max 0.20
_exptl_crystal_size_mid 0.18
_exptl_crystal_size_min 0.06
_refine_diff_density_max 0.252
_refine_diff_density_min -0.240
_refine_diff_density_rms 0.043
_refine_ls_extinction_method none
_refine_ls_goodness_of_fit_ref 1.010
_refine_ls_hydrogen_treatment mixed
_refine_ls_matrix_type full
_refine_ls_number_parameters 429
_refine_ls_number_reflns 9518
_refine_ls_number_restraints 0
_refine_ls_restrained_S_all 1.010
_refine_ls_R_factor_all 0.1028
_refine_ls_R_factor_gt 0.0494
_refine_ls_shift/su_max 0.001
_refine_ls_shift/su_mean 0.000
_refine_ls_structure_factor_coef Fsqd
_refine_ls_weighting_details 'calc w=1/[\s^2^(Fo^2^)+(0.0426P)^2^+0.8349P] where P=(Fo^2^+2Fc^2^)/3'
_refine_ls_weighting_scheme calc
_refine_ls_wR_factor_gt 0.0989
_refine_ls_wR_factor_ref 0.1187
_reflns_number_gt 5720
_reflns_number_total 9518
_reflns_threshold_expression >2sigma(I)
_cod_data_source_file ol2032152_si_003.cif
_cod_data_source_block 2
_cod_depositor_comments
;
The following automatic conversions were performed:

'_symmetry_cell_setting' value 'Monoclinic' changed to 'monoclinic'
according to /home/saulius/struct/CIF-dictionaries/cif_core.dic
dictionary named 'cif_core.dic' version 2.4.1 from 2010-06-29.

Automatic conversion script
Id: cif_fix_values 1715 2011-07-08 13:25:40Z adriana 
;
_cod_original_sg_symbol_H-M P2(1)/n
_cod_database_code 1503579

loop_
_symmetry_equiv_pos_as_xyz
'x, y, z'
'-x+1/2, y+1/2, -z+1/2'
'-x, -y, -z'
'x-1/2, -y-1/2, z-1/2'

loop_
_atom_site_label
_atom_site_type_symbol
_atom_site_fract_x
_atom_site_fract_y
_atom_site_fract_z
_atom_site_U_iso_or_equiv
_atom_site_adp_type
_atom_site_occupancy
_atom_site_symmetry_multiplicity
_atom_site_calc_flag
_atom_site_refinement_flags
F1 F 0.74969(10) 0.86384(6) 1.05445(7) 0.0629(3) Uani 1 1 d .
F2 F -0.05746(9) 1.14316(4) 0.71670(6) 0.0445(2) Uani 1 1 d .
C1 C 0.42549(15) 0.88105(7) 0.94992(9) 0.0331(3) Uani 1 1 d .
H1 H 0.3574 0.9136 0.9428 0.040 Uiso 1 1 calc R
C2 C 0.54028(16) 0.89675(8) 0.99791(10) 0.0402(4) Uani 1 1 d .
H2 H 0.5511 0.9393 1.0241 0.048 Uiso 1 1 calc R
C3 C 0.63757(15) 0.84921(9) 1.00647(10) 0.0399(4) Uani 1 1 d .
C4 C 0.62670(14) 0.78736(8) 0.96953(9) 0.0349(3) Uani 1 1 d .
H4 H 0.6966 0.7558 0.9762 0.042 Uiso 1 1 calc R
C5 C 0.51133(14) 0.77193(7) 0.92229(9) 0.0290(3) Uani 1 1 d .
H5 H 0.5021 0.7291 0.8965 0.035 Uiso 1 1 calc R
C6 C 0.40815(13) 0.81832(7) 0.91191(8) 0.0262(3) Uani 1 1 d .
C7 C 0.28323(13) 0.80249(7) 0.86098(8) 0.0242(3) Uani 1 1 d .
C8 C 0.22357(13) 0.86040(7) 0.81228(8) 0.0237(3) Uani 1 1 d .
N9 N 0.26224(11) 0.87657(6) 0.73589(7) 0.0266(3) Uani 1 1 d .
H9 H 0.2222(15) 0.9132(9) 0.7170(10) 0.036(4) Uiso 1 1 d .
C10 C 0.38806(13) 0.86630(7) 0.69675(9) 0.0267(3) Uani 1 1 d .
C11 C 0.49242(15) 0.91396(8) 0.73812(9) 0.0340(3) Uani 1 1 d .
C12 C 0.46359(19) 0.98182(9) 0.74281(11) 0.0491(4) Uani 1 1 d .
H12 H 0.3813 0.9979 0.7191 0.059 Uiso 1 1 calc R
C13 C 0.5525(3) 1.02665(12) 0.78139(14) 0.0748(7) Uani 1 1 d .
H13 H 0.5308 1.0730 0.7837 0.090 Uiso 1 1 calc R
C14 C 0.6712(3) 1.00454(17) 0.81613(14) 0.0887(9) Uani 1 1 d .
H14 H 0.7318 1.0352 0.8431 0.106 Uiso 1 1 calc R
C15 C 0.7021(2) 0.93768(17) 0.81167(13) 0.0776(8) Uani 1 1 d .
H15 H 0.7849 0.9223 0.8355 0.093 Uiso 1 1 calc R
C16 C 0.61402(16) 0.89186(11) 0.77263(11) 0.0511(5) Uani 1 1 d .
H16 H 0.6371 0.8457 0.7697 0.061 Uiso 1 1 calc R
C17 C 0.35606(13) 0.88532(7) 0.60467(8) 0.0259(3) Uani 1 1 d .
C18 C 0.23171(14) 0.87372(7) 0.56560(9) 0.0305(3) Uani 1 1 d .
H18 H 0.1643 0.8558 0.5966 0.037 Uiso 1 1 calc R
C19 C 0.20480(16) 0.88791(7) 0.48180(9) 0.0336(3) Uani 1 1 d .
H19 H 0.1188 0.8808 0.4563 0.040 Uiso 1 1 calc R
C20 C 0.30278(16) 0.91240(7) 0.43538(9) 0.0344(3) Uani 1 1 d .
H20 H 0.2846 0.9219 0.3780 0.041 Uiso 1 1 calc R
C21 C 0.42704(16) 0.92288(8) 0.47317(9) 0.0361(4) Uani 1 1 d .
H21 H 0.4951 0.9391 0.4414 0.043 Uiso 1 1 calc R
C22 C 0.45363(14) 0.90996(7) 0.55717(9) 0.0323(3) Uani 1 1 d .
H22 H 0.5394 0.9180 0.5826 0.039 Uiso 1 1 calc R
C23 C 0.43185(15) 0.79286(8) 0.69734(10) 0.0352(4) Uani 1 1 d .
H23A H 0.4516 0.7780 0.7548 0.053 Uiso 1 1 calc R
H23B H 0.5108 0.7884 0.6667 0.053 Uiso 1 1 calc R
H23C H 0.3612 0.7651 0.6709 0.053 Uiso 1 1 calc R
C24 C 0.12741(14) 0.89701(7) 0.84710(8) 0.0266(3) Uani 1 1 d .
C25 C 0.08937(16) 0.87662(8) 0.92682(10) 0.0358(4) Uani 1 1 d .
N26 N 0.05882(17) 0.86144(8) 0.99149(10) 0.0589(4) Uani 1 1 d .
C27 C 0.07060(13) 0.96066(7) 0.81286(9) 0.0258(3) Uani 1 1 d .
C28 C 0.02346(13) 0.96686(7) 0.72972(9) 0.0287(3) Uani 1 1 d .
H28 H 0.0201 0.9283 0.6950 0.034 Uiso 1 1 calc R
C29 C -0.01848(14) 1.02813(7) 0.69696(9) 0.0320(3) Uani 1 1 d .
H29 H -0.0476 1.0323 0.6398 0.038 Uiso 1 1 calc R
C30 C -0.01701(14) 1.08255(7) 0.74896(9) 0.0313(3) Uani 1 1 d .
C31 C 0.02244(14) 1.07879(8) 0.83201(9) 0.0337(3) Uani 1 1 d .
H31 H 0.0196 1.1171 0.8669 0.040 Uiso 1 1 calc R
C32 C 0.06650(14) 1.01748(8) 0.86349(9) 0.0320(3) Uani 1 1 d .
H32 H 0.0946 1.0139 0.9208 0.038 Uiso 1 1 calc R
C33 C 0.21464(13) 0.74505(7) 0.86362(8) 0.0251(3) Uani 1 1 d .
C34 C 0.24983(13) 0.68939(7) 0.92338(9) 0.0266(3) Uani 1 1 d .
C35 C 0.26474(14) 0.70203(8) 1.00848(9) 0.0321(3) Uani 1 1 d .
H35 H 0.2551 0.7465 1.0286 0.039 Uiso 1 1 calc R
C36 C 0.29352(16) 0.65004(8) 1.06393(10) 0.0385(4) Uani 1 1 d .
H36 H 0.3047 0.6591 1.1218 0.046 Uiso 1 1 calc R
C37 C 0.30606(15) 0.58536(8) 1.03558(10) 0.0392(4) Uani 1 1 d .
H37 H 0.3256 0.5499 1.0739 0.047 Uiso 1 1 calc R
C38 C 0.29019(15) 0.57210(8) 0.95161(10) 0.0392(4) Uani 1 1 d .
H38 H 0.2989 0.5274 0.9321 0.047 Uiso 1 1 calc R
C39 C 0.26152(14) 0.62392(7) 0.89529(10) 0.0326(3) Uani 1 1 d .
H39 H 0.2499 0.6145 0.8375 0.039 Uiso 1 1 calc R
C40 C 0.08857(14) 0.73417(7) 0.81070(8) 0.0265(3) Uani 1 1 d .
C41 C -0.02901(15) 0.72738(8) 0.84870(9) 0.0344(3) Uani 1 1 d .
H41 H -0.0282 0.7290 0.9076 0.041 Uiso 1 1 calc R
C42 C -0.14699(15) 0.71825(8) 0.80160(10) 0.0370(4) Uani 1 1 d .
H42 H -0.2267 0.7149 0.8283 0.044 Uiso 1 1 calc R
C43 C -0.14970(15) 0.71403(8) 0.71635(10) 0.0355(4) Uani 1 1 d .
H43 H -0.2308 0.7074 0.6842 0.043 Uiso 1 1 calc R
C44 C -0.03384(15) 0.71951(8) 0.67791(9) 0.0389(4) Uani 1 1 d .
H44 H -0.0351 0.7163 0.6191 0.047 Uiso 1 1 calc R
C45 C 0.08452(15) 0.72966(8) 0.72472(9) 0.0341(3) Uani 1 1 d .
H45 H 0.1637 0.7336 0.6976 0.041 Uiso 1 1 calc R

loop_
_atom_site_aniso_label
_atom_site_aniso_U_11
_atom_site_aniso_U_22
_atom_site_aniso_U_33
_atom_site_aniso_U_23
_atom_site_aniso_U_13
_atom_site_aniso_U_12
F1 0.0423(6) 0.0656(7) 0.0757(8) -0.0104(6) -0.0283(5) -0.0082(5)
F2 0.0540(6) 0.0286(5) 0.0489(6) 0.0019(4) -0.0086(5) 0.0103(4)
C1 0.0347(8) 0.0272(8) 0.0365(8) 0.0008(6) -0.0038(6) -0.0001(6)
C2 0.0442(9) 0.0311(8) 0.0434(9) -0.0048(7) -0.0083(7) -0.0068(7)
C3 0.0315(8) 0.0438(10) 0.0422(9) 0.0004(7) -0.0120(7) -0.0089(7)
C4 0.0298(8) 0.0378(9) 0.0362(8) 0.0051(7) -0.0031(6) 0.0019(6)
C5 0.0323(8) 0.0268(7) 0.0275(7) 0.0020(6) 0.0000(6) -0.0010(6)
C6 0.0285(7) 0.0258(7) 0.0239(7) 0.0040(6) -0.0003(5) -0.0032(6)
C7 0.0272(7) 0.0233(7) 0.0219(7) 0.0010(5) 0.0001(5) 0.0015(5)
C8 0.0253(7) 0.0218(7) 0.0233(7) 0.0015(5) -0.0020(5) -0.0031(5)
N9 0.0277(6) 0.0255(6) 0.0268(6) 0.0066(5) 0.0035(5) 0.0063(5)
C10 0.0251(7) 0.0277(7) 0.0272(7) 0.0035(6) 0.0022(6) 0.0032(5)
C11 0.0341(8) 0.0432(9) 0.0251(7) 0.0017(7) 0.0049(6) -0.0080(7)
C12 0.0574(11) 0.0448(11) 0.0452(10) -0.0072(8) 0.0045(8) -0.0166(8)
C13 0.0944(18) 0.0705(15) 0.0611(14) -0.0206(11) 0.0169(13) -0.0467(13)
C14 0.0827(18) 0.132(3) 0.0520(14) -0.0146(15) 0.0082(12) -0.0750(18)
C15 0.0378(11) 0.145(3) 0.0488(12) 0.0071(15) -0.0023(9) -0.0380(14)
C16 0.0312(9) 0.0820(14) 0.0402(10) 0.0106(9) 0.0027(7) -0.0103(9)
C17 0.0312(7) 0.0194(7) 0.0273(7) 0.0013(6) 0.0037(6) 0.0041(5)
C18 0.0336(8) 0.0274(8) 0.0305(8) 0.0007(6) 0.0022(6) -0.0031(6)
C19 0.0407(9) 0.0280(8) 0.0309(8) -0.0018(6) -0.0040(6) 0.0006(6)
C20 0.0499(10) 0.0280(8) 0.0253(7) -0.0011(6) 0.0018(7) 0.0075(7)
C21 0.0424(9) 0.0356(9) 0.0316(8) 0.0036(7) 0.0116(7) 0.0044(7)
C22 0.0304(8) 0.0344(8) 0.0324(8) 0.0026(6) 0.0046(6) 0.0036(6)
C23 0.0376(8) 0.0317(8) 0.0371(8) 0.0074(7) 0.0071(7) 0.0111(6)
C24 0.0297(7) 0.0258(7) 0.0241(7) 0.0019(6) 0.0014(6) 0.0002(6)
C25 0.0427(9) 0.0325(8) 0.0329(9) 0.0008(7) 0.0067(7) 0.0059(7)
N26 0.0857(12) 0.0532(10) 0.0410(9) 0.0079(7) 0.0252(8) 0.0134(8)
C27 0.0226(7) 0.0261(7) 0.0286(7) -0.0006(6) 0.0018(5) 0.0002(5)
C28 0.0269(7) 0.0282(8) 0.0303(7) -0.0055(6) -0.0029(6) 0.0018(6)
C29 0.0309(8) 0.0337(8) 0.0301(8) -0.0013(6) -0.0059(6) 0.0030(6)
C30 0.0290(7) 0.0258(8) 0.0382(8) 0.0014(6) -0.0023(6) 0.0040(6)
C31 0.0349(8) 0.0304(8) 0.0352(8) -0.0079(7) -0.0018(6) 0.0040(6)
C32 0.0348(8) 0.0345(8) 0.0260(7) -0.0029(6) -0.0013(6) 0.0038(6)
C33 0.0295(7) 0.0231(7) 0.0223(7) 0.0008(5) -0.0004(5) 0.0007(5)
C34 0.0248(7) 0.0244(7) 0.0300(7) 0.0049(6) -0.0023(5) -0.0032(5)
C35 0.0379(8) 0.0277(8) 0.0298(8) 0.0026(6) -0.0032(6) -0.0039(6)
C36 0.0438(9) 0.0400(9) 0.0302(8) 0.0094(7) -0.0073(7) -0.0066(7)
C37 0.0382(9) 0.0324(9) 0.0451(10) 0.0155(7) -0.0100(7) -0.0043(7)
C38 0.0404(9) 0.0245(8) 0.0513(10) 0.0044(7) -0.0056(7) 0.0009(6)
C39 0.0352(8) 0.0269(8) 0.0347(8) 0.0010(6) -0.0035(6) -0.0008(6)
C40 0.0315(7) 0.0203(7) 0.0270(7) 0.0037(6) -0.0029(6) -0.0020(5)
C41 0.0363(8) 0.0400(9) 0.0267(8) 0.0036(7) 0.0006(6) -0.0063(7)
C42 0.0293(8) 0.0423(9) 0.0392(9) 0.0064(7) 0.0004(6) -0.0052(7)
C43 0.0320(8) 0.0350(8) 0.0375(9) 0.0045(7) -0.0094(7) -0.0037(6)
C44 0.0396(9) 0.0494(10) 0.0264(8) -0.0012(7) -0.0050(7) -0.0016(7)
C45 0.0328(8) 0.0398(9) 0.0296(8) 0.0004(7) 0.0003(6) -0.0026(6)

loop_
_atom_type_symbol
_atom_type_description
_atom_type_scat_dispersion_real
_atom_type_scat_dispersion_imag
_atom_type_scat_source
C C 0.0033 0.0016 'International Tables Vol C Tables 4.2.6.8 and 6.1.1.4'
H H 0.0000 0.0000 'International Tables Vol C Tables 4.2.6.8 and 6.1.1.4'
N N 0.0061 0.0033 'International Tables Vol C Tables 4.2.6.8 and 6.1.1.4'
F F 0.0171 0.0103 'International Tables Vol C Tables 4.2.6.8 and 6.1.1.4'

loop_
_geom_angle_atom_site_label_1
_geom_angle_atom_site_label_2
_geom_angle_atom_site_label_3
_geom_angle
C2 C1 C6 121.27(14)
C2 C1 H1 119.4
C6 C1 H1 119.4
C3 C2 C1 118.21(15)
C3 C2 H2 120.9
C1 C2 H2 120.9
F1 C3 C4 118.45(14)
F1 C3 C2 118.58(15)
C4 C3 C2 122.97(14)
C3 C4 C5 118.42(14)
C3 C4 H4 120.8
C5 C4 H4 120.8
C4 C5 C6 121.13(14)
C4 C5 H5 119.4
C6 C5 H5 119.4
C1 C6 C5 117.98(13)
C1 C6 C7 120.24(12)
C5 C6 C7 121.77(12)
C33 C7 C6 125.83(12)
C33 C7 C8 118.78(12)
C6 C7 C8 114.85(11)
N9 C8 C24 120.63(12)
N9 C8 C7 121.56(12)
C24 C8 C7 117.82(12)
C8 N9 C10 132.19(12)
C8 N9 H9 110.6(10)
C10 N9 H9 111.1(10)
N9 C10 C23 112.94(11)
N9 C10 C11 108.68(11)
C23 C10 C11 113.31(12)
N9 C10 C17 104.50(10)
C23 C10 C17 106.30(11)
C11 C10 C17 110.74(11)
C12 C11 C16 118.21(16)
C12 C11 C10 118.87(14)
C16 C11 C10 122.91(15)
C13 C12 C11 121.3(2)
C13 C12 H12 119.4
C11 C12 H12 119.4
C14 C13 C12 120.3(2)
C14 C13 H13 119.9
C12 C13 H13 119.9
C13 C14 C15 119.4(2)
C13 C14 H14 120.3
C15 C14 H14 120.3
C14 C15 C16 121.1(2)
C14 C15 H15 119.5
C16 C15 H15 119.5
C11 C16 C15 119.8(2)
C11 C16 H16 120.1
C15 C16 H16 120.1
C18 C17 C22 118.26(13)
C18 C17 C10 120.89(12)
C22 C17 C10 120.69(12)
C19 C18 C17 120.85(14)
C19 C18 H18 119.6
C17 C18 H18 119.6
C20 C19 C18 120.22(14)
C20 C19 H19 119.9
C18 C19 H19 119.9
C21 C20 C19 119.37(14)
C21 C20 H20 120.3
C19 C20 H20 120.3
C20 C21 C22 120.56(15)
C20 C21 H21 119.7
C22 C21 H21 119.7
C21 C22 C17 120.71(14)
C21 C22 H22 119.6
C17 C22 H22 119.6
C10 C23 H23A 109.5
C10 C23 H23B 109.5
H23A C23 H23B 109.5
C10 C23 H23C 109.5
H23A C23 H23C 109.5
H23B C23 H23C 109.5
C8 C24 C25 117.88(13)
C8 C24 C27 124.80(12)
C25 C24 C27 116.94(12)
N26 C25 C24 178.72(18)
C28 C27 C32 117.83(13)
C28 C27 C24 121.99(12)
C32 C27 C24 120.15(12)
C29 C28 C27 121.24(13)
C29 C28 H28 119.4
C27 C28 H28 119.4
C30 C29 C28 118.33(13)
C30 C29 H29 120.8
C28 C29 H29 120.8
F2 C30 C29 118.48(13)
F2 C30 C31 118.56(13)
C29 C30 C31 122.96(14)
C30 C31 C32 117.99(14)
C30 C31 H31 121.0
C32 C31 H31 121.0
C31 C32 C27 121.51(13)
C31 C32 H32 119.2
C27 C32 H32 119.2
C7 C33 C34 123.55(12)
C7 C33 C40 121.93(12)
C34 C33 C40 114.33(11)
C39 C34 C35 119.08(13)
C39 C34 C33 120.52(13)
C35 C34 C33 120.32(13)
C36 C35 C34 120.24(14)
C36 C35 H35 119.9
C34 C35 H35 119.9
C37 C36 C35 120.35(15)
C37 C36 H36 119.8
C35 C36 H36 119.8
C36 C37 C38 119.96(14)
C36 C37 H37 120.0
C38 C37 H37 120.0
C37 C38 C39 120.23(15)
C37 C38 H38 119.9
C39 C38 H38 119.9
C34 C39 C38 120.13(14)
C34 C39 H39 119.9
C38 C39 H39 119.9
C45 C40 C41 118.25(13)
C45 C40 C33 122.42(13)
C41 C40 C33 119.32(12)
C42 C41 C40 120.69(14)
C42 C41 H41 119.7
C40 C41 H41 119.7
C43 C42 C41 120.46(14)
C43 C42 H42 119.8
C41 C42 H42 119.8
C42 C43 C44 119.52(14)
C42 C43 H43 120.2
C44 C43 H43 120.2
C43 C44 C45 120.28(14)
C43 C44 H44 119.9
C45 C44 H44 119.9
C44 C45 C40 120.77(14)
C44 C45 H45 119.6
C40 C45 H45 119.6

loop_
_geom_bond_atom_site_label_1
_geom_bond_atom_site_label_2
_geom_bond_distance
F1 C3 1.3611(17)
F2 C30 1.3654(16)
C1 C2 1.388(2)
C1 C6 1.397(2)
C1 H1 0.9500
C2 C3 1.370(2)
C2 H2 0.9500
C3 C4 1.369(2)
C4 C5 1.3852(19)
C4 H4 0.9500
C5 C6 1.3995(19)
C5 H5 0.9500
C6 C7 1.4944(18)
C7 C33 1.3425(19)
C7 C8 1.4978(18)
C8 N9 1.3616(18)
C8 C24 1.3753(19)
N9 C10 1.4859(18)
N9 H9 0.878(17)
C10 C23 1.529(2)
C10 C11 1.539(2)
C10 C17 1.5440(19)
C11 C12 1.386(2)
C11 C16 1.390(2)
C12 C13 1.385(3)
C12 H12 0.9500
C13 C14 1.366(4)
C13 H13 0.9500
C14 C15 1.371(4)
C14 H14 0.9500
C15 C16 1.396(3)
C15 H15 0.9500
C16 H16 0.9500
C17 C18 1.390(2)
C17 C22 1.391(2)
C18 C19 1.388(2)
C18 H18 0.9500
C19 C20 1.382(2)
C19 H19 0.9500
C20 C21 1.378(2)
C20 H20 0.9500
C21 C22 1.386(2)
C21 H21 0.9500
C22 H22 0.9500
C23 H23A 0.9800
C23 H23B 0.9800
C23 H23C 0.9800
C24 C25 1.431(2)
C24 C27 1.4822(19)
C25 N26 1.152(2)
C27 C28 1.3954(19)
C27 C32 1.398(2)
C28 C29 1.384(2)
C28 H28 0.9500
C29 C30 1.370(2)
C29 H29 0.9500
C30 C31 1.372(2)
C31 C32 1.384(2)
C31 H31 0.9500
C32 H32 0.9500
C33 C34 1.4947(18)
C33 C40 1.5023(18)
C34 C39 1.388(2)
C34 C35 1.393(2)
C35 C36 1.385(2)
C35 H35 0.9500
C36 C37 1.376(2)
C36 H36 0.9500
C37 C38 1.378(2)
C37 H37 0.9500
C38 C39 1.391(2)
C38 H38 0.9500
C39 H39 0.9500
C40 C45 1.388(2)
C40 C41 1.394(2)
C41 C42 1.384(2)
C41 H41 0.9500
C42 C43 1.377(2)
C42 H42 0.9500
C43 C44 1.379(2)
C43 H43 0.9500
C44 C45 1.387(2)
C44 H44 0.9500
C45 H45 0.9500
